data_7134358
loop_
_publ_author_name
'Kumari, Akanksha'
'Peddi, Balakrishna'
'Yildiz, Cem. B.'
'Majumdar, Moumita'

_publ_section_title
;
 An intramolecular phosphine-oxide stabilized germanium(iv) di-cation with
 enhanced Lewis acidity and catalytic applications
;
_journal_issue 35
_journal_name_full 'Chemical Communications'
_journal_page_first 6506
_journal_page_last 6509
_journal_paper_doi 10.1039/D5CC00250H
_journal_volume 61
_journal_year 2025
_chemical_formula_sum 'C39 H46 Cl2 F6 Ge O8 P2 S2'
_chemical_formula_weight 1026.31
_space_group_crystal_system triclinic
_space_group_IT_number 2
_space_group_name_Hall '-P 1'
_space_group_name_H-M_alt 'P -1'
_atom_sites_solution_hydrogens geom
_atom_sites_solution_primary dual
_audit_creation_method SHELXL-2018/3
_audit_update_record
;
2025-01-13 deposited with the CCDC.	2025-03-27 downloaded from the CCDC.
;
_cell_angle_alpha 86.231(8)
_cell_angle_beta 72.039(8)
_cell_angle_gamma 80.057(8)
_cell_formula_units_Z 2
_cell_length_a 11.237(4)
_cell_length_b 13.727(5)
_cell_length_c 15.396(5)
_cell_measurement_reflns_used 9323
_cell_measurement_temperature 150(2)
_cell_measurement_theta_max 25.20
_cell_measurement_theta_min 2.31
_cell_volume 2225.0(13)
_computing_structure_refinement 'SHELXL-2018/3 (Sheldrick, 2018)'
_computing_structure_solution 'SHELXT 2018/2 (Sheldrick, 2018)'
_diffrn_ambient_temperature 150(2)
_diffrn_measured_fraction_theta_full 0.973
_diffrn_measured_fraction_theta_max 0.973
_diffrn_measurement_device_type 'Bruker Smart Apex'
_diffrn_measurement_method '\f and \w scans'
_diffrn_radiation_type MoK\a
_diffrn_radiation_wavelength 0.71073
_diffrn_reflns_av_R_equivalents 0.0455
_diffrn_reflns_av_unetI/netI 0.0649
_diffrn_reflns_Laue_measured_fraction_full 0.973
_diffrn_reflns_Laue_measured_fraction_max 0.973
_diffrn_reflns_limit_h_max 10
_diffrn_reflns_limit_h_min -13
_diffrn_reflns_limit_k_max 16
_diffrn_reflns_limit_k_min -16
_diffrn_reflns_limit_l_max 18
_diffrn_reflns_limit_l_min -18
_diffrn_reflns_number 17291
_diffrn_reflns_point_group_measured_fraction_full 0.973
_diffrn_reflns_point_group_measured_fraction_max 0.973
_diffrn_reflns_theta_full 25.204
_diffrn_reflns_theta_max 25.204
_diffrn_reflns_theta_min 2.009
_exptl_absorpt_coefficient_mu 1.049
_exptl_absorpt_correction_T_max 0.949
_exptl_absorpt_correction_T_min 0.916
_exptl_absorpt_correction_type multi-scan
_exptl_absorpt_process_details
;
 SADABS 2016/2: Krause, L., Herbst-Irmer, R., Sheldrick G.M. & Stalke D.,
 J. Appl. Cryst. 48 (2015) 3-10
;
_exptl_crystal_colour colorless
_exptl_crystal_colour_lustre clear
_exptl_crystal_colour_modifier light
_exptl_crystal_colour_primary colourless
_exptl_crystal_density_diffrn 1.532
_exptl_crystal_description block
_exptl_crystal_F_000 1052
_exptl_crystal_size_max 0.100
_exptl_crystal_size_mid 0.070
_exptl_crystal_size_min 0.050
_refine_diff_density_max 0.948
_refine_diff_density_min -1.073
_refine_diff_density_rms 0.088
_refine_ls_extinction_method none
_refine_ls_goodness_of_fit_ref 1.077
_refine_ls_hydrogen_treatment constr
_refine_ls_matrix_type full
_refine_ls_number_parameters 724
_refine_ls_number_reflns 7824
_refine_ls_number_restraints 712
_refine_ls_restrained_S_all 1.068
_refine_ls_R_factor_all 0.0672
_refine_ls_R_factor_gt 0.0484
_refine_ls_shift/su_max 0.000
_refine_ls_shift/su_mean 0.000
_refine_ls_structure_factor_coef Fsqd
_refine_ls_weighting_details 'w=1/[\s^2^(Fo^2^)+(0.0615P)^2^+1.6390P] where P=(Fo^2^+2Fc^2^)/3'
_refine_ls_weighting_scheme calc
_refine_ls_wR_factor_gt 0.1206
_refine_ls_wR_factor_ref 0.1312
_reflns_Friedel_coverage 0.000
_reflns_number_gt 6078
_reflns_number_total 7824
_reflns_threshold_expression 'I > 2\s(I)'
_cod_data_source_file d5cc00250h2.cif
_cod_data_source_block shelx
_cod_depositor_comments 'Adding full bibliography for 7134358--7134361.cif.'
_cod_original_cell_volume 2225.1(13)
_cod_database_code 7134358
_shelx_shelxl_version_number 2018/3
_shelx_space_group_comment
;
The symmetry employed for this shelxl refinement is uniquely defined
by the following loop, which should always be used as a source of
symmetry information in preference to the above space-group names.
They are only intended as comments.
;
_shelx_estimated_absorpt_t_min 0.902
_shelx_estimated_absorpt_t_max 0.949

loop_
_space_group_symop_operation_xyz
'x, y, z'
'-x, -y, -z'

loop_
_atom_site_label
_atom_site_type_symbol
_atom_site_fract_x
_atom_site_fract_y
_atom_site_fract_z
_atom_site_U_iso_or_equiv
_atom_site_adp_type
_atom_site_occupancy
_atom_site_site_symmetry_order
_atom_site_calc_flag
_atom_site_refinement_flags_posn
_atom_site_refinement_flags_adp
_atom_site_refinement_flags_occupancy
_atom_site_disorder_assembly
_atom_site_disorder_group
C39 C 0.1425(7) 0.2108(7) 0.9724(5) 0.091(3) Uani 0.781(7) 1 d D U P A 1
H39A H 0.209575 0.192277 1.002513 0.109 Uiso 0.781(7) 1 calc R U P A 1
H39B H 0.184579 0.221140 0.906607 0.109 Uiso 0.781(7) 1 calc R U P A 1
Cl1 Cl 0.0521(4) 0.3180(4) 1.0167(3) 0.1259(17) Uani 0.781(7) 1 d D U P A 1
Cl2 Cl 0.0549(4) 0.1108(4) 0.98570(18) 0.1109(14) Uani 0.781(7) 1 d D U P A 1
C39B C 0.027(4) 0.280(2) 1.060(2) 0.099(5) Uani 0.219(7) 1 d D U P A -2
H39C H 0.103148 0.265152 1.081481 0.119 Uiso 0.219(7) 1 calc R U P A -2
H39D H -0.046829 0.292819 1.115728 0.119 Uiso 0.219(7) 1 calc R U P A -2
Cl1B Cl 0.0367(10) 0.3903(14) 1.0004(9) 0.123(4) Uani 0.219(7) 1 d D U P A -2
Cl2B Cl 0.0147(13) 0.1742(15) 1.0140(12) 0.139(5) Uani 0.219(7) 1 d D U P A -2
O3 O 0.1019(11) 0.2166(8) 0.7554(6) 0.043(2) Uani 0.723(2) 1 d D U P B 1
O4 O 0.2719(10) 0.1884(7) 0.6142(6) 0.040(2) Uani 0.723(2) 1 d D U P B 1
O5 O 0.3190(4) 0.2231(3) 0.7512(3) 0.0442(11) Uani 0.723(2) 1 d D U P B 1
S1 S 0.22576(16) 0.23276(11) 0.70305(10) 0.0283(4) Uani 0.723(2) 1 d D U P B 1
C37 C 0.2060(6) 0.3637(4) 0.6743(4) 0.0330(12) Uani 0.723(2) 1 d D U P B 1
F1 F 0.1638(9) 0.4200(6) 0.7477(4) 0.0426(16) Uani 0.723(2) 1 d D U P B 1
F2 F 0.1242(4) 0.3859(3) 0.6264(3) 0.0468(12) Uani 0.723(2) 1 d D U P B 1
F3 F 0.3185(8) 0.3877(5) 0.6236(5) 0.053(2) Uani 0.723(2) 1 d D U P B 1
O3B O 0.098(4) 0.225(3) 0.7720(16) 0.033(5) Uani 0.198(2) 1 d D U P C 2
O4B O 0.267(3) 0.188(2) 0.634(2) 0.032(5) Uani 0.198(2) 1 d D U P C 2
O5B O 0.0877(14) 0.3176(10) 0.6343(10) 0.033(3) Uani 0.198(2) 1 d D U P C 2
S1B S 0.1653(6) 0.2603(4) 0.6841(4) 0.0296(12) Uani 0.198(2) 1 d D U P C 2
C37B C 0.2456(15) 0.3509(11) 0.7125(12) 0.036(2) Uani 0.198(2) 1 d D U P C 2
F1B F 0.160(3) 0.416(2) 0.7701(18) 0.040(5) Uani 0.198(2) 1 d D U P C 2
F2B F 0.3309(12) 0.3078(9) 0.7523(9) 0.044(3) Uani 0.198(2) 1 d D U P C 2
F3B F 0.301(3) 0.4085(17) 0.6423(15) 0.039(4) Uani 0.198(2) 1 d D U P C 2
O3C O 0.335(4) 0.365(4) 0.625(3) 0.041(6) Uani 0.0790(19) 1 d D U P D 3
O4C O 0.279(6) 0.2038(19) 0.630(3) 0.031(6) Uani 0.0790(19) 1 d D U P D 3
O5C O 0.122(3) 0.348(3) 0.624(3) 0.034(6) Uani 0.0790(19) 1 d D U P D 3
S1C S 0.2342(13) 0.3073(10) 0.6486(9) 0.034(2) Uani 0.0790(19) 1 d D U P D 3
C37C C 0.181(2) 0.3096(18) 0.7720(13) 0.035(3) Uani 0.0790(19) 1 d D U P D 3
F1C F 0.130(3) 0.4002(17) 0.803(2) 0.040(5) Uani 0.0790(19) 1 d D U P D 3
F2C F 0.278(2) 0.275(2) 0.8028(19) 0.042(5) Uani 0.0790(19) 1 d D U P D 3
F3C F 0.090(3) 0.253(2) 0.8067(19) 0.035(5) Uani 0.0790(19) 1 d D U P D 3
O6 O 0.6005(3) 0.8071(2) 0.95381(19) 0.0432(8) Uani 1 1 d D . . . .
O7 O 0.6923(3) 0.8254(2) 0.7911(2) 0.0457(8) Uani 1 1 d D . . . .
O8 O 0.4703(3) 0.8075(3) 0.8550(2) 0.0598(10) Uani 1 1 d D . . . .
S2 S 0.59533(10) 0.79010(7) 0.86471(7) 0.0315(2) Uani 1 1 d D . . . .
C38 C 0.6378(4) 0.6570(3) 0.8536(3) 0.0334(10) Uani 1 1 d D . . . .
F4 F 0.5552(3) 0.60895(17) 0.91490(16) 0.0475(7) Uani 1 1 d D . . . .
F5 F 0.6436(3) 0.62778(19) 0.77175(16) 0.0500(7) Uani 1 1 d D . . . .
F6 F 0.7521(3) 0.62575(18) 0.86452(19) 0.0526(7) Uani 1 1 d D . . . .
Ge1 Ge 0.73790(3) 0.27821(3) 0.58632(2) 0.01980(12) Uani 1 1 d . . . . .
P1 P 1.00013(8) 0.23927(6) 0.44520(6) 0.0196(2) Uani 1 1 d . . . . .
P2 P 0.67933(8) 0.24216(6) 0.79097(6) 0.0192(2) Uani 1 1 d . . . . .
O1 O 0.8974(2) 0.29823(17) 0.52671(16) 0.0223(5) Uani 1 1 d . . . . .
O2 O 0.7484(2) 0.21191(17) 0.68897(16) 0.0238(6) Uani 1 1 d . . . . .
C1 C 0.6040(4) 0.0412(3) 0.3117(3) 0.0291(9) Uani 1 1 d . . . . .
H1A H 0.535160 0.078714 0.289615 0.035 Uiso 1 1 calc R U . . .
H1B H 0.584454 -0.025973 0.330679 0.035 Uiso 1 1 calc R U . . .
C2 C 0.6189(3) 0.0938(2) 0.3900(2) 0.0229(8) Uani 1 1 d . . . . .
C3 C 0.5357(3) 0.1245(3) 0.4719(3) 0.0261(8) Uani 1 1 d . . . . .
H3 H 0.451271 0.111156 0.489645 0.031 Uiso 1 1 calc R U . . .
C4 C 0.5776(3) 0.1764(3) 0.5297(2) 0.0230(8) Uani 1 1 d . . . . .
H4 H 0.519056 0.199148 0.586352 0.028 Uiso 1 1 calc R U . . .
C5 C 0.7007(3) 0.1957(2) 0.5074(2) 0.0200(8) Uani 1 1 d . . . . .
C6 C 0.9221(3) 0.1755(2) 0.3870(2) 0.0192(7) Uani 1 1 d . . . . .
C7 C 0.9922(3) 0.1413(3) 0.3002(2) 0.0253(8) Uani 1 1 d . . . . .
H7 H 1.078363 0.150444 0.277228 0.030 Uiso 1 1 calc R U . . .
C8 C 0.9417(4) 0.0942(3) 0.2454(3) 0.0261(8) Uani 1 1 d . . . . .
H8 H 0.992436 0.072038 0.186270 0.031 Uiso 1 1 calc R U . . .
C9 C 0.8167(4) 0.0804(2) 0.2785(2) 0.0233(8) Uani 1 1 d . . . . .
C10 C 0.7333(4) 0.0361(3) 0.2367(3) 0.0298(9) Uani 1 1 d . . . . .
H10A H 0.769864 -0.033241 0.219009 0.036 Uiso 1 1 calc R U . . .
H10B H 0.723691 0.074486 0.181813 0.036 Uiso 1 1 calc R U . . .
C11 C 0.7455(3) 0.1129(2) 0.3661(2) 0.0201(8) Uani 1 1 d . . . . .
C12 C 0.7917(3) 0.1623(2) 0.4231(2) 0.0184(7) Uani 1 1 d . . . . .
C13 C 0.3488(4) 0.6522(3) 0.7238(3) 0.0337(9) Uani 1 1 d . . . . .
H13A H 0.285150 0.667974 0.690479 0.040 Uiso 1 1 calc R U . . .
H13B H 0.383521 0.712874 0.727302 0.040 Uiso 1 1 calc R U . . .
C14 C 0.4530(3) 0.5711(3) 0.6769(2) 0.0242(8) Uani 1 1 d . . . . .
C15 C 0.5346(4) 0.5632(3) 0.5906(2) 0.0249(8) Uani 1 1 d . . . . .
H15 H 0.532564 0.615862 0.547569 0.030 Uiso 1 1 calc R U . . .
C16 C 0.6219(3) 0.4758(3) 0.5663(2) 0.0236(8) Uani 1 1 d . . . . .
H16 H 0.675303 0.468541 0.505020 0.028 Uiso 1 1 calc R U . . .
C17 C 0.6330(3) 0.3995(2) 0.6284(2) 0.0206(8) Uani 1 1 d . . . . .
C18 C 0.5509(3) 0.3394(3) 0.7947(2) 0.0236(8) Uani 1 1 d . . . . .
C19 C 0.4575(4) 0.3580(3) 0.8771(3) 0.0288(9) Uani 1 1 d . . . . .
H19 H 0.455813 0.310897 0.925310 0.035 Uiso 1 1 calc R U . . .
C20 C 0.3644(4) 0.4433(3) 0.8930(3) 0.0334(9) Uani 1 1 d . . . . .
H20 H 0.300019 0.452518 0.950101 0.040 Uiso 1 1 calc R U . . .
C21 C 0.3687(4) 0.5123(3) 0.8250(3) 0.0274(8) Uani 1 1 d . . . . .
C22 C 0.2886(4) 0.6113(3) 0.8205(3) 0.0396(10) Uani 1 1 d . . . . .
H22A H 0.290721 0.655855 0.867869 0.047 Uiso 1 1 calc R U . . .
H22B H 0.199523 0.603814 0.829397 0.047 Uiso 1 1 calc R U . . .
C23 C 0.4619(3) 0.4931(3) 0.7398(2) 0.0235(8) Uani 1 1 d . . . . .
C24 C 0.5522(3) 0.4080(2) 0.7204(2) 0.0185(7) Uani 1 1 d . . . . .
C25 C 1.1088(3) 0.1581(3) 0.4924(2) 0.0240(8) Uani 1 1 d . . . . .
H25 H 1.153850 0.200936 0.517287 0.029 Uiso 1 1 calc R U . . .
C26 C 1.0358(4) 0.0995(3) 0.5726(3) 0.0294(9) Uani 1 1 d . . . . .
H26A H 0.985818 0.144634 0.622219 0.044 Uiso 1 1 calc R U . . .
H26B H 1.095536 0.050833 0.594169 0.044 Uiso 1 1 calc R U . . .
H26C H 0.978953 0.065192 0.553070 0.044 Uiso 1 1 calc R U . . .
C27 C 1.2105(4) 0.0917(3) 0.4204(3) 0.0304(9) Uani 1 1 d . . . . .
H27A H 1.169953 0.047822 0.394936 0.046 Uiso 1 1 calc R U . . .
H27B H 1.269977 0.051981 0.448897 0.046 Uiso 1 1 calc R U . . .
H27C H 1.256415 0.132975 0.371435 0.046 Uiso 1 1 calc R U . . .
C28 C 1.0799(4) 0.3287(3) 0.3681(3) 0.0261(8) Uani 1 1 d . . . . .
H28 H 1.149322 0.291590 0.318368 0.031 Uiso 1 1 calc R U . . .
C29 C 1.1406(4) 0.3896(3) 0.4173(3) 0.0391(11) Uani 1 1 d . . . . .
H29A H 1.074687 0.425031 0.467844 0.059 Uiso 1 1 calc R U . . .
H29B H 1.184002 0.437393 0.374288 0.059 Uiso 1 1 calc R U . . .
H29C H 1.201921 0.345556 0.441211 0.059 Uiso 1 1 calc R U . . .
C30 C 0.9882(4) 0.3924(3) 0.3245(3) 0.0498(13) Uani 1 1 d . . . . .
H30A H 0.957333 0.350406 0.289815 0.075 Uiso 1 1 calc R U . . .
H30B H 1.031798 0.441355 0.283246 0.075 Uiso 1 1 calc R U . . .
H30C H 0.916295 0.426505 0.372230 0.075 Uiso 1 1 calc R U . . .
C31 C 0.7927(3) 0.2863(3) 0.8334(2) 0.0235(8) Uani 1 1 d . . . . .
H31 H 0.868919 0.233597 0.822835 0.028 Uiso 1 1 calc R U . . .
C32 C 0.7404(4) 0.3047(3) 0.9359(3) 0.0396(11) Uani 1 1 d . . . . .
H32A H 0.666673 0.357423 0.948217 0.059 Uiso 1 1 calc R U . . .
H32B H 0.805950 0.324496 0.957600 0.059 Uiso 1 1 calc R U . . .
H32C H 0.714992 0.243919 0.967848 0.059 Uiso 1 1 calc R U . . .
C33 C 0.8352(4) 0.3791(3) 0.7810(3) 0.0361(10) Uani 1 1 d . . . . .
H33A H 0.871117 0.364498 0.715757 0.054 Uiso 1 1 calc R U . . .
H33B H 0.899470 0.399959 0.803327 0.054 Uiso 1 1 calc R U . . .
H33C H 0.762133 0.432203 0.790299 0.054 Uiso 1 1 calc R U . . .
C34 C 0.6292(3) 0.1335(3) 0.8524(3) 0.0246(8) Uani 1 1 d . . . . .
H34 H 0.579253 0.152760 0.916518 0.030 Uiso 1 1 calc R U . . .
C35 C 0.7453(4) 0.0581(3) 0.8555(3) 0.0367(10) Uani 1 1 d . . . . .
H35A H 0.800403 0.043556 0.793202 0.055 Uiso 1 1 calc R U . . .
H35B H 0.717868 -0.002931 0.885559 0.055 Uiso 1 1 calc R U . . .
H35C H 0.792068 0.085324 0.889885 0.055 Uiso 1 1 calc R U . . .
C36 C 0.5433(4) 0.0900(3) 0.8101(3) 0.0443(12) Uani 1 1 d . . . . .
H36A H 0.472893 0.141382 0.805786 0.066 Uiso 1 1 calc R U . . .
H36B H 0.509652 0.035212 0.848508 0.066 Uiso 1 1 calc R U . . .
H36C H 0.592328 0.065687 0.748903 0.066 Uiso 1 1 calc R U . . .

loop_
_atom_site_aniso_label
_atom_site_aniso_U_11
_atom_site_aniso_U_22
_atom_site_aniso_U_33
_atom_site_aniso_U_23
_atom_site_aniso_U_13
_atom_site_aniso_U_12
C39 0.044(4) 0.183(7) 0.044(4) -0.020(5) -0.010(3) -0.013(5)
Cl1 0.061(2) 0.179(4) 0.146(3) -0.078(3) -0.036(2) -0.006(2)
Cl2 0.137(3) 0.155(3) 0.0447(14) 0.0063(16) -0.0180(16) -0.055(3)
C39B 0.044(8) 0.189(9) 0.054(8) -0.023(8) -0.008(7) 0.002(8)
Cl1B 0.028(4) 0.219(12) 0.107(7) -0.028(9) 0.003(4) -0.009(7)
Cl2B 0.092(7) 0.188(10) 0.103(8) 0.067(7) -0.002(6) -0.004(8)
O3 0.029(3) 0.041(3) 0.051(4) 0.000(3) 0.004(3) -0.010(3)
O4 0.026(3) 0.062(3) 0.035(4) -0.023(3) -0.013(3) 0.002(3)
O5 0.043(3) 0.047(2) 0.051(3) -0.006(2) -0.033(2) 0.008(2)
S1 0.0216(8) 0.0335(8) 0.0317(9) -0.0035(6) -0.0109(7) -0.0034(6)
C37 0.034(3) 0.039(3) 0.031(3) 0.004(2) -0.016(2) -0.012(2)
F1 0.055(3) 0.037(2) 0.041(4) -0.002(2) -0.024(3) -0.003(2)
F2 0.054(2) 0.051(2) 0.045(2) 0.007(2) -0.0323(19) -0.003(2)
F3 0.053(4) 0.055(4) 0.048(3) 0.004(3) -0.002(3) -0.029(3)
O3B 0.025(8) 0.039(8) 0.034(8) -0.005(7) -0.007(7) -0.006(7)
O4B 0.030(8) 0.041(8) 0.025(8) -0.004(7) -0.009(7) -0.005(7)
O5B 0.033(5) 0.040(5) 0.036(5) -0.004(4) -0.024(4) -0.006(4)
S1B 0.026(3) 0.035(2) 0.032(3) -0.003(2) -0.015(2) -0.002(2)
C37B 0.033(4) 0.040(4) 0.038(4) 0.003(4) -0.015(4) -0.005(4)
F1B 0.052(8) 0.038(7) 0.030(9) -0.003(7) -0.013(7) -0.007(7)
F2B 0.040(6) 0.048(6) 0.058(7) 0.006(5) -0.035(5) -0.007(5)
F3B 0.036(7) 0.045(7) 0.042(7) 0.000(6) -0.013(6) -0.027(6)
O3C 0.039(9) 0.041(9) 0.044(9) 0.001(9) -0.009(9) -0.018(9)
O4C 0.025(9) 0.043(9) 0.030(9) -0.014(9) -0.013(9) -0.003(9)
O5C 0.036(9) 0.039(10) 0.032(9) 0.003(9) -0.017(8) -0.008(9)
S1C 0.032(4) 0.036(4) 0.038(4) -0.004(3) -0.012(3) -0.011(3)
C37C 0.033(4) 0.038(4) 0.037(4) -0.001(4) -0.014(4) -0.005(4)
F1C 0.045(9) 0.036(8) 0.040(9) 0.002(8) -0.013(8) -0.008(8)
F2C 0.036(8) 0.051(9) 0.041(9) -0.003(8) -0.022(8) 0.005(8)
F3C 0.024(8) 0.040(9) 0.041(9) 0.000(8) -0.006(8) -0.009(8)
O6 0.059(2) 0.0410(16) 0.0271(16) -0.0063(13) -0.0070(15) -0.0116(15)
O7 0.048(2) 0.0416(16) 0.0360(18) -0.0021(13) 0.0094(15) -0.0174(15)
O8 0.036(2) 0.066(2) 0.077(3) 0.0137(19) -0.0243(19) 0.0031(17)
S2 0.0279(6) 0.0355(5) 0.0276(6) 0.0025(4) -0.0030(5) -0.0065(4)
C38 0.032(2) 0.042(2) 0.026(2) -0.0030(18) -0.0039(19) -0.014(2)
F4 0.0549(17) 0.0432(13) 0.0385(15) 0.0014(11) 0.0035(13) -0.0253(13)
F5 0.0626(18) 0.0608(16) 0.0306(14) -0.0111(12) -0.0063(13) -0.0316(14)
F6 0.0426(17) 0.0452(14) 0.0702(19) -0.0088(13) -0.0211(15) 0.0033(12)
Ge1 0.0159(2) 0.0267(2) 0.0181(2) -0.00179(15) -0.00497(16) -0.00685(16)
P1 0.0140(5) 0.0272(5) 0.0196(5) -0.0003(4) -0.0051(4) -0.0087(4)
P2 0.0151(5) 0.0252(4) 0.0182(5) -0.0001(4) -0.0056(4) -0.0053(4)
O1 0.0182(13) 0.0285(12) 0.0219(14) -0.0036(10) -0.0061(11) -0.0072(11)
O2 0.0209(14) 0.0285(13) 0.0216(14) -0.0014(10) -0.0074(11) -0.0004(11)
C1 0.026(2) 0.037(2) 0.030(2) -0.0069(17) -0.0120(18) -0.0115(18)
C2 0.022(2) 0.0256(18) 0.027(2) 0.0028(15) -0.0126(17) -0.0092(16)
C3 0.0165(19) 0.0329(19) 0.033(2) -0.0028(17) -0.0088(18) -0.0112(16)
C4 0.0156(19) 0.0290(18) 0.022(2) -0.0020(15) -0.0022(16) -0.0040(15)
C5 0.0181(19) 0.0249(17) 0.0194(19) 0.0019(14) -0.0078(16) -0.0071(15)
C6 0.0150(18) 0.0252(17) 0.0202(19) -0.0006(14) -0.0092(16) -0.0039(15)
C7 0.0174(19) 0.034(2) 0.024(2) 0.0010(16) -0.0056(17) -0.0073(16)
C8 0.024(2) 0.035(2) 0.019(2) -0.0045(16) -0.0056(17) -0.0035(17)
C9 0.025(2) 0.0263(18) 0.022(2) -0.0003(15) -0.0122(17) -0.0038(16)
C10 0.032(2) 0.035(2) 0.029(2) -0.0092(17) -0.0157(19) -0.0060(18)
C11 0.0188(19) 0.0231(17) 0.0205(19) -0.0002(14) -0.0089(16) -0.0041(15)
C12 0.0180(19) 0.0205(16) 0.0199(19) 0.0038(14) -0.0095(16) -0.0061(14)
C13 0.030(2) 0.037(2) 0.035(2) -0.0001(18) -0.014(2) 0.0024(18)
C14 0.022(2) 0.0275(18) 0.028(2) 0.0000(16) -0.0146(18) -0.0041(16)
C15 0.024(2) 0.0277(19) 0.025(2) 0.0037(16) -0.0105(18) -0.0074(16)
C16 0.024(2) 0.0318(19) 0.0181(19) 0.0014(15) -0.0073(16) -0.0133(17)
C17 0.0170(18) 0.0269(18) 0.023(2) -0.0020(15) -0.0117(16) -0.0071(15)
C18 0.0189(19) 0.0302(18) 0.022(2) -0.0011(15) -0.0060(17) -0.0047(16)
C19 0.025(2) 0.036(2) 0.022(2) 0.0038(16) -0.0067(18) 0.0009(17)
C20 0.025(2) 0.047(2) 0.021(2) 0.0026(18) -0.0017(18) 0.0027(19)
C21 0.022(2) 0.035(2) 0.025(2) -0.0020(17) -0.0099(18) 0.0013(17)
C22 0.035(3) 0.042(2) 0.036(3) -0.0031(19) -0.009(2) 0.009(2)
C23 0.019(2) 0.0318(19) 0.024(2) -0.0035(15) -0.0110(17) -0.0061(16)
C24 0.0148(18) 0.0247(17) 0.0161(19) -0.0024(14) -0.0045(15) -0.0031(15)
C25 0.0180(19) 0.0312(19) 0.028(2) 0.0004(16) -0.0132(17) -0.0076(16)
C26 0.023(2) 0.037(2) 0.027(2) 0.0024(17) -0.0077(18) -0.0016(17)
C27 0.017(2) 0.040(2) 0.032(2) 0.0002(17) -0.0061(18) 0.0009(17)
C28 0.023(2) 0.0317(19) 0.024(2) 0.0041(16) -0.0034(17) -0.0132(17)
C29 0.044(3) 0.040(2) 0.035(2) -0.0016(19) -0.004(2) -0.027(2)
C30 0.041(3) 0.055(3) 0.056(3) 0.027(2) -0.017(2) -0.020(2)
C31 0.0171(19) 0.0323(19) 0.023(2) -0.0017(15) -0.0062(16) -0.0083(16)
C32 0.032(2) 0.063(3) 0.031(2) -0.008(2) -0.013(2) -0.018(2)
C33 0.032(2) 0.035(2) 0.048(3) 0.0011(19) -0.016(2) -0.0175(19)
C34 0.022(2) 0.0277(18) 0.024(2) 0.0009(15) -0.0048(17) -0.0089(16)
C35 0.032(2) 0.030(2) 0.049(3) 0.0079(19) -0.017(2) -0.0040(18)
C36 0.036(3) 0.040(2) 0.068(3) 0.004(2) -0.026(2) -0.019(2)

loop_
_atom_type_symbol
_atom_type_description
_atom_type_scat_dispersion_real
_atom_type_scat_dispersion_imag
_atom_type_scat_source
C C 0.0033 0.0016 'International Tables Vol C Tables 4.2.6.8 and 6.1.1.4'
H H 0.0000 0.0000 'International Tables Vol C Tables 4.2.6.8 and 6.1.1.4'
Cl Cl 0.1484 0.1585 'International Tables Vol C Tables 4.2.6.8 and 6.1.1.4'
F F 0.0171 0.0103 'International Tables Vol C Tables 4.2.6.8 and 6.1.1.4'
Ge Ge 0.1547 1.8001 'International Tables Vol C Tables 4.2.6.8 and 6.1.1.4'
O O 0.0106 0.0060 'International Tables Vol C Tables 4.2.6.8 and 6.1.1.4'
P P 0.1023 0.0942 'International Tables Vol C Tables 4.2.6.8 and 6.1.1.4'
S S 0.1246 0.1234 'International Tables Vol C Tables 4.2.6.8 and 6.1.1.4'

loop_
_geom_angle_atom_site_label_1
_geom_angle_atom_site_label_2
_geom_angle_atom_site_label_3
_geom_angle
_geom_angle_site_symmetry_1
_geom_angle_site_symmetry_3
_geom_angle_publ_flag
Cl1 C39 Cl2 113.5(5) . . ?
Cl1 C39 H39A 108.9 . . ?
Cl2 C39 H39A 108.9 . . ?
Cl1 C39 H39B 108.9 . . ?
Cl2 C39 H39B 108.9 . . ?
H39A C39 H39B 107.7 . . ?
Cl2B C39B Cl1B 122.7(18) . . ?
Cl2B C39B H39C 106.7 . . ?
Cl1B C39B H39C 106.7 . . ?
Cl2B C39B H39D 106.7 . . ?
Cl1B C39B H39D 106.7 . . ?
H39C C39B H39D 106.6 . . ?
O3 S1 O4 114.7(7) . . ?
O3 S1 O5 116.5(5) . . ?
O4 S1 O5 114.2(5) . . ?
O3 S1 C37 104.2(5) . . ?
O4 S1 C37 101.9(5) . . ?
O5 S1 C37 102.6(2) . . ?
F1 C37 F2 107.7(6) . . ?
F1 C37 F3 107.8(7) . . ?
F2 C37 F3 108.4(6) . . ?
F1 C37 S1 112.4(5) . . ?
F2 C37 S1 110.9(4) . . ?
F3 C37 S1 109.5(5) . . ?
O3B S1B O5B 115.2(18) . . ?
O3B S1B O4B 113.0(19) . . ?
O5B S1B O4B 116.9(16) . . ?
O3B S1B C37B 102.7(16) . . ?
O5B S1B C37B 102.9(8) . . ?
O4B S1B C37B 103.6(16) . . ?
F2B C37B F1B 109.2(18) . . ?
F2B C37B F3B 109.6(16) . . ?
F1B C37B F3B 103.2(17) . . ?
F2B C37B S1B 110.6(10) . . ?
F1B C37B S1B 108.7(17) . . ?
F3B C37B S1B 115.3(14) . . ?
O3C S1C O5C 117(2) . . ?
O3C S1C O4C 113(2) . . ?
O5C S1C O4C 115(2) . . ?
O3C S1C C37C 103(2) . . ?
O5C S1C C37C 103.6(17) . . ?
O4C S1C C37C 102.8(19) . . ?
F2C C37C F1C 111(2) . . ?
F2C C37C F3C 108(2) . . ?
F1C C37C F3C 106(2) . . ?
F2C C37C S1C 109.0(16) . . ?
F1C C37C S1C 111.5(17) . . ?
F3C C37C S1C 111.3(17) . . ?
O6 S2 O7 114.94(19) . . ?
O6 S2 O8 114.9(2) . . ?
O7 S2 O8 115.9(2) . . ?
O6 S2 C38 103.45(18) . . ?
O7 S2 C38 102.64(18) . . ?
O8 S2 C38 102.2(2) . . ?
F5 C38 F4 107.1(3) . . ?
F5 C38 F6 106.8(3) . . ?
F4 C38 F6 107.4(3) . . ?
F5 C38 S2 111.8(3) . . ?
F4 C38 S2 112.4(3) . . ?
F6 C38 S2 111.0(2) . . ?
O2 Ge1 O1 105.07(11) . . ?
O2 Ge1 C17 104.10(13) . . ?
O1 Ge1 C17 110.40(12) . . ?
O2 Ge1 C5 110.40(12) . . ?
O1 Ge1 C5 103.92(13) . . ?
C17 Ge1 C5 121.90(14) . . ?
O1 P1 C6 108.87(15) . . ?
O1 P1 C25 107.38(16) . . ?
C6 P1 C25 113.34(16) . . ?
O1 P1 C28 107.27(16) . . ?
C6 P1 C28 109.01(16) . . ?
C25 P1 C28 110.76(17) . . ?
O2 P2 C18 108.99(15) . . ?
O2 P2 C34 107.27(16) . . ?
C18 P2 C34 112.82(17) . . ?
O2 P2 C31 107.30(15) . . ?
C18 P2 C31 109.25(17) . . ?
C34 P2 C31 111.02(16) . . ?
P1 O1 Ge1 129.55(13) . . ?
P2 O2 Ge1 128.91(15) . . ?
C2 C1 C10 104.9(3) . . ?
C2 C1 H1A 110.8 . . ?
C10 C1 H1A 110.8 . . ?
C2 C1 H1B 110.8 . . ?
C10 C1 H1B 110.8 . . ?
H1A C1 H1B 108.8 . . ?
C3 C2 C11 119.5(3) . . ?
C3 C2 C1 132.0(3) . . ?
C11 C2 C1 108.6(3) . . ?
C2 C3 C4 118.5(3) . . ?
C2 C3 H3 120.8 . . ?
C4 C3 H3 120.8 . . ?
C5 C4 C3 122.8(3) . . ?
C5 C4 H4 118.6 . . ?
C3 C4 H4 118.6 . . ?
C4 C5 C12 120.3(3) . . ?
C4 C5 Ge1 117.7(3) . . ?
C12 C5 Ge1 121.7(2) . . ?
C7 C6 C12 119.4(3) . . ?
C7 C6 P1 116.8(3) . . ?
C12 C6 P1 123.8(3) . . ?
C6 C7 C8 122.9(3) . . ?
C6 C7 H7 118.5 . . ?
C8 C7 H7 118.5 . . ?
C9 C8 C7 118.9(3) . . ?
C9 C8 H8 120.6 . . ?
C7 C8 H8 120.6 . . ?
C8 C9 C11 118.9(3) . . ?
C8 C9 C10 132.2(3) . . ?
C11 C9 C10 108.9(3) . . ?
C9 C10 C1 105.4(3) . . ?
C9 C10 H10A 110.7 . . ?
C1 C10 H10A 110.7 . . ?
C9 C10 H10B 110.7 . . ?
C1 C10 H10B 110.7 . . ?
H10A C10 H10B 108.8 . . ?
C9 C11 C12 124.1(3) . . ?
C9 C11 C2 112.1(3) . . ?
C12 C11 C2 123.7(3) . . ?
C11 C12 C5 115.2(3) . . ?
C11 C12 C6 115.7(3) . . ?
C5 C12 C6 129.0(3) . . ?
C14 C13 C22 105.5(3) . . ?
C14 C13 H13A 110.6 . . ?
C22 C13 H13A 110.6 . . ?
C14 C13 H13B 110.6 . . ?
C22 C13 H13B 110.6 . . ?
H13A C13 H13B 108.8 . . ?
C15 C14 C23 119.1(3) . . ?
C15 C14 C13 132.2(3) . . ?
C23 C14 C13 108.8(3) . . ?
C14 C15 C16 118.7(3) . . ?
C14 C15 H15 120.6 . . ?
C16 C15 H15 120.6 . . ?
C17 C16 C15 122.4(3) . . ?
C17 C16 H16 118.8 . . ?
C15 C16 H16 118.8 . . ?
C16 C17 C24 119.8(3) . . ?
C16 C17 Ge1 119.3(3) . . ?
C24 C17 Ge1 120.3(2) . . ?
C19 C18 C24 119.1(3) . . ?
C19 C18 P2 118.0(3) . . ?
C24 C18 P2 122.1(3) . . ?
C18 C19 C20 123.2(3) . . ?
C18 C19 H19 118.4 . . ?
C20 C19 H19 118.4 . . ?
C21 C20 C19 118.6(4) . . ?
C21 C20 H20 120.7 . . ?
C19 C20 H20 120.7 . . ?
C20 C21 C23 118.7(4) . . ?
C20 C21 C22 132.1(4) . . ?
C23 C21 C22 109.3(3) . . ?
C21 C22 C13 104.7(3) . . ?
C21 C22 H22A 110.8 . . ?
C13 C22 H22A 110.8 . . ?
C21 C22 H22B 110.8 . . ?
C13 C22 H22B 110.8 . . ?
H22A C22 H22B 108.9 . . ?
C24 C23 C14 124.1(3) . . ?
C24 C23 C21 124.3(3) . . ?
C14 C23 C21 111.6(3) . . ?
C23 C24 C17 115.7(3) . . ?
C23 C24 C18 116.0(3) . . ?
C17 C24 C18 128.3(3) . . ?
C26 C25 C27 112.7(3) . . ?
C26 C25 P1 109.9(3) . . ?
C27 C25 P1 112.8(3) . . ?
C26 C25 H25 107.0 . . ?
C27 C25 H25 107.0 . . ?
P1 C25 H25 107.0 . . ?
C25 C26 H26A 109.5 . . ?
C25 C26 H26B 109.5 . . ?
H26A C26 H26B 109.5 . . ?
C25 C26 H26C 109.5 . . ?
H26A C26 H26C 109.5 . . ?
H26B C26 H26C 109.5 . . ?
C25 C27 H27A 109.5 . . ?
C25 C27 H27B 109.5 . . ?
H27A C27 H27B 109.5 . . ?
C25 C27 H27C 109.5 . . ?
H27A C27 H27C 109.5 . . ?
H27B C27 H27C 109.5 . . ?
C30 C28 C29 112.8(3) . . ?
C30 C28 P1 109.9(3) . . ?
C29 C28 P1 110.6(3) . . ?
C30 C28 H28 107.8 . . ?
C29 C28 H28 107.8 . . ?
P1 C28 H28 107.8 . . ?
C28 C29 H29A 109.5 . . ?
C28 C29 H29B 109.5 . . ?
H29A C29 H29B 109.5 . . ?
C28 C29 H29C 109.5 . . ?
H29A C29 H29C 109.5 . . ?
H29B C29 H29C 109.5 . . ?
C28 C30 H30A 109.5 . . ?
C28 C30 H30B 109.5 . . ?
H30A C30 H30B 109.5 . . ?
C28 C30 H30C 109.5 . . ?
H30A C30 H30C 109.5 . . ?
H30B C30 H30C 109.5 . . ?
C32 C31 C33 111.2(3) . . ?
C32 C31 P2 111.4(2) . . ?
C33 C31 P2 110.9(3) . . ?
C32 C31 H31 107.7 . . ?
C33 C31 H31 107.7 . . ?
P2 C31 H31 107.7 . . ?
C31 C32 H32A 109.5 . . ?
C31 C32 H32B 109.5 . . ?
H32A C32 H32B 109.5 . . ?
C31 C32 H32C 109.5 . . ?
H32A C32 H32C 109.5 . . ?
H32B C32 H32C 109.5 . . ?
C31 C33 H33A 109.5 . . ?
C31 C33 H33B 109.5 . . ?
H33A C33 H33B 109.5 . . ?
C31 C33 H33C 109.5 . . ?
H33A C33 H33C 109.5 . . ?
H33B C33 H33C 109.5 . . ?
C35 C34 C36 111.8(3) . . ?
C35 C34 P2 109.6(3) . . ?
C36 C34 P2 110.9(3) . . ?
C35 C34 H34 108.1 . . ?
C36 C34 H34 108.1 . . ?
P2 C34 H34 108.1 . . ?
C34 C35 H35A 109.5 . . ?
C34 C35 H35B 109.5 . . ?
H35A C35 H35B 109.5 . . ?
C34 C35 H35C 109.5 . . ?
H35A C35 H35C 109.5 . . ?
H35B C35 H35C 109.5 . . ?
C34 C36 H36A 109.5 . . ?
C34 C36 H36B 109.5 . . ?
H36A C36 H36B 109.5 . . ?
C34 C36 H36C 109.5 . . ?
H36A C36 H36C 109.5 . . ?
H36B C36 H36C 109.5 . . ?

loop_
_geom_bond_atom_site_label_1
_geom_bond_atom_site_label_2
_geom_bond_distance
_geom_bond_site_symmetry_2
_geom_bond_publ_flag
C39 Cl1 1.689(10) . ?
C39 Cl2 1.790(9) . ?
C39 H39A 0.9900 . ?
C39 H39B 0.9900 . ?
C39B Cl2B 1.71(2) . ?
C39B Cl1B 1.72(2) . ?
C39B H39C 0.9900 . ?
C39B H39D 0.9900 . ?
O3 S1 1.424(8) . ?
O4 S1 1.440(7) . ?
O5 S1 1.442(4) . ?
S1 C37 1.815(6) . ?
C37 F1 1.325(8) . ?
C37 F2 1.333(6) . ?
C37 F3 1.348(8) . ?
O3B S1B 1.434(15) . ?
O4B S1B 1.439(15) . ?
O5B S1B 1.436(11) . ?
S1B C37B 1.805(12) . ?
C37B F2B 1.328(14) . ?
C37B F1B 1.337(15) . ?
C37B F3B 1.348(15) . ?
O3C S1C 1.432(16) . ?
O4C S1C 1.440(16) . ?
O5C S1C 1.437(16) . ?
S1C C37C 1.808(15) . ?
C37C F2C 1.328(16) . ?
C37C F1C 1.328(16) . ?
C37C F3C 1.346(16) . ?
O6 S2 1.427(3) . ?
O7 S2 1.434(3) . ?
O8 S2 1.436(3) . ?
S2 C38 1.812(4) . ?
C38 F5 1.326(4) . ?
C38 F4 1.333(4) . ?
C38 F6 1.340(5) . ?
Ge1 O2 1.797(2) . ?
Ge1 O1 1.803(2) . ?
Ge1 C17 1.891(4) . ?
Ge1 C5 1.895(3) . ?
P1 O1 1.575(3) . ?
P1 C6 1.786(3) . ?
P1 C25 1.798(4) . ?
P1 C28 1.803(3) . ?
P2 O2 1.570(3) . ?
P2 C18 1.778(4) . ?
P2 C34 1.793(3) . ?
P2 C31 1.802(3) . ?
C1 C2 1.511(5) . ?
C1 C10 1.546(5) . ?
C1 H1A 0.9900 . ?
C1 H1B 0.9900 . ?
C2 C3 1.359(5) . ?
C2 C11 1.421(5) . ?
C3 C4 1.406(5) . ?
C3 H3 0.9500 . ?
C4 C5 1.387(5) . ?
C4 H4 0.9500 . ?
C5 C12 1.428(5) . ?
C6 C7 1.389(5) . ?
C6 C12 1.437(5) . ?
C7 C8 1.396(5) . ?
C7 H7 0.9500 . ?
C8 C9 1.381(5) . ?
C8 H8 0.9500 . ?
C9 C11 1.396(5) . ?
C9 C10 1.511(4) . ?
C10 H10A 0.9900 . ?
C10 H10B 0.9900 . ?
C11 C12 1.407(4) . ?
C13 C14 1.506(5) . ?
C13 C22 1.546(6) . ?
C13 H13A 0.9900 . ?
C13 H13B 0.9900 . ?
C14 C15 1.361(5) . ?
C14 C23 1.408(5) . ?
C15 C16 1.403(5) . ?
C15 H15 0.9500 . ?
C16 C17 1.387(5) . ?
C16 H16 0.9500 . ?
C17 C24 1.427(5) . ?
C18 C19 1.381(5) . ?
C18 C24 1.431(5) . ?
C19 C20 1.408(6) . ?
C19 H19 0.9500 . ?
C20 C21 1.361(5) . ?
C20 H20 0.9500 . ?
C21 C23 1.411(5) . ?
C21 C22 1.505(5) . ?
C22 H22A 0.9900 . ?
C22 H22B 0.9900 . ?
C23 C24 1.390(5) . ?
C25 C26 1.523(5) . ?
C25 C27 1.535(5) . ?
C25 H25 1.0000 . ?
C26 H26A 0.9800 . ?
C26 H26B 0.9800 . ?
C26 H26C 0.9800 . ?
C27 H27A 0.9800 . ?
C27 H27B 0.9800 . ?
C27 H27C 0.9800 . ?
C28 C30 1.523(6) . ?
C28 C29 1.529(5) . ?
C28 H28 1.0000 . ?
C29 H29A 0.9800 . ?
C29 H29B 0.9800 . ?
C29 H29C 0.9800 . ?
C30 H30A 0.9800 . ?
C30 H30B 0.9800 . ?
C30 H30C 0.9800 . ?
C31 C32 1.526(5) . ?
C31 C33 1.529(5) . ?
C31 H31 1.0000 . ?
C32 H32A 0.9800 . ?
C32 H32B 0.9800 . ?
C32 H32C 0.9800 . ?
C33 H33A 0.9800 . ?
C33 H33B 0.9800 . ?
C33 H33C 0.9800 . ?
C34 C35 1.531(5) . ?
C34 C36 1.533(5) . ?
C34 H34 1.0000 . ?
C35 H35A 0.9800 . ?
C35 H35B 0.9800 . ?
C35 H35C 0.9800 . ?
C36 H36A 0.9800 . ?
C36 H36B 0.9800 . ?
C36 H36C 0.9800 . ?

loop_
_geom_torsion_atom_site_label_1
_geom_torsion_atom_site_label_2
_geom_torsion_atom_site_label_3
_geom_torsion_atom_site_label_4
_geom_torsion
_geom_torsion_site_symmetry_1
_geom_torsion_site_symmetry_2
_geom_torsion_site_symmetry_3
_geom_torsion_site_symmetry_4
_geom_torsion_publ_flag
O3 S1 C37 F1 60.6(8) . . . . ?
O4 S1 C37 F1 -179.7(7) . . . . ?
O5 S1 C37 F1 -61.2(6) . . . . ?
O3 S1 C37 F2 -59.9(6) . . . . ?
O4 S1 C37 F2 59.7(7) . . . . ?
O5 S1 C37 F2 178.2(4) . . . . ?
O3 S1 C37 F3 -179.6(7) . . . . ?
O4 S1 C37 F3 -59.9(7) . . . . ?
O5 S1 C37 F3 58.6(6) . . . . ?
O3B S1B C37B F2B 66(2) . . . . ?
O5B S1B C37B F2B -174.4(13) . . . . ?
O4B S1B C37B F2B -52(2) . . . . ?
O3B S1B C37B F1B -54(2) . . . . ?
O5B S1B C37B F1B 65.9(18) . . . . ?
O4B S1B C37B F1B -172(2) . . . . ?
O3B S1B C37B F3B -169(2) . . . . ?
O5B S1B C37B F3B -49.4(18) . . . . ?
O4B S1B C37B F3B 73(2) . . . . ?
O3C S1C C37C F2C -57(3) . . . . ?
O5C S1C C37C F2C -179(3) . . . . ?
O4C S1C C37C F2C 61(3) . . . . ?
O3C S1C C37C F1C 66(3) . . . . ?
O5C S1C C37C F1C -57(3) . . . . ?
O4C S1C C37C F1C -177(3) . . . . ?
O3C S1C C37C F3C -176(3) . . . . ?
O5C S1C C37C F3C 62(3) . . . . ?
O4C S1C C37C F3C -59(3) . . . . ?
O6 S2 C38 F5 -177.1(3) . . . . ?
O7 S2 C38 F5 -57.2(3) . . . . ?
O8 S2 C38 F5 63.2(3) . . . . ?
O6 S2 C38 F4 62.4(3) . . . . ?
O7 S2 C38 F4 -177.7(3) . . . . ?
O8 S2 C38 F4 -57.2(3) . . . . ?
O6 S2 C38 F6 -57.9(3) . . . . ?
O7 S2 C38 F6 62.0(3) . . . . ?
O8 S2 C38 F6 -177.6(3) . . . . ?
C6 P1 O1 Ge1 22.2(2) . . . . ?
C25 P1 O1 Ge1 -100.8(2) . . . . ?
C28 P1 O1 Ge1 140.07(19) . . . . ?
O2 Ge1 O1 P1 99.08(19) . . . . ?
C17 Ge1 O1 P1 -149.24(19) . . . . ?
C5 Ge1 O1 P1 -16.9(2) . . . . ?
C18 P2 O2 Ge1 16.0(2) . . . . ?
C34 P2 O2 Ge1 138.49(19) . . . . ?
C31 P2 O2 Ge1 -102.1(2) . . . . ?
O1 Ge1 O2 P2 120.29(18) . . . . ?
C17 Ge1 O2 P2 4.2(2) . . . . ?
C5 Ge1 O2 P2 -128.24(19) . . . . ?
C10 C1 C2 C3 175.7(4) . . . . ?
C10 C1 C2 C11 -2.9(4) . . . . ?
C11 C2 C3 C4 1.4(5) . . . . ?
C1 C2 C3 C4 -177.1(4) . . . . ?
C2 C3 C4 C5 -1.4(5) . . . . ?
C3 C4 C5 C12 -0.3(5) . . . . ?
C3 C4 C5 Ge1 173.5(3) . . . . ?
O2 Ge1 C5 C4 75.3(3) . . . . ?
O1 Ge1 C5 C4 -172.5(3) . . . . ?
C17 Ge1 C5 C4 -47.2(3) . . . . ?
O2 Ge1 C5 C12 -111.0(3) . . . . ?
O1 Ge1 C5 C12 1.2(3) . . . . ?
C17 Ge1 C5 C12 126.4(3) . . . . ?
O1 P1 C6 C7 163.5(3) . . . . ?
C25 P1 C6 C7 -77.1(3) . . . . ?
C28 P1 C6 C7 46.7(3) . . . . ?
O1 P1 C6 C12 -13.5(3) . . . . ?
C25 P1 C6 C12 105.9(3) . . . . ?
C28 P1 C6 C12 -130.3(3) . . . . ?
C12 C6 C7 C8 0.1(5) . . . . ?
P1 C6 C7 C8 -177.1(3) . . . . ?
C6 C7 C8 C9 -0.2(6) . . . . ?
C7 C8 C9 C11 -0.8(5) . . . . ?
C7 C8 C9 C10 177.8(4) . . . . ?
C8 C9 C10 C1 178.7(4) . . . . ?
C11 C9 C10 C1 -2.6(4) . . . . ?
C2 C1 C10 C9 3.3(4) . . . . ?
C8 C9 C11 C12 2.0(5) . . . . ?
C10 C9 C11 C12 -176.9(3) . . . . ?
C8 C9 C11 C2 179.7(3) . . . . ?
C10 C9 C11 C2 0.8(4) . . . . ?
C3 C2 C11 C9 -177.5(3) . . . . ?
C1 C2 C11 C9 1.4(4) . . . . ?
C3 C2 C11 C12 0.3(5) . . . . ?
C1 C2 C11 C12 179.1(3) . . . . ?
C9 C11 C12 C5 175.6(3) . . . . ?
C2 C11 C12 C5 -1.9(5) . . . . ?
C9 C11 C12 C6 -2.1(5) . . . . ?
C2 C11 C12 C6 -179.5(3) . . . . ?
C4 C5 C12 C11 1.8(5) . . . . ?
Ge1 C5 C12 C11 -171.7(2) . . . . ?
C4 C5 C12 C6 179.1(3) . . . . ?
Ge1 C5 C12 C6 5.6(5) . . . . ?
C7 C6 C12 C11 1.0(5) . . . . ?
P1 C6 C12 C11 177.9(3) . . . . ?
C7 C6 C12 C5 -176.3(3) . . . . ?
P1 C6 C12 C5 0.6(5) . . . . ?
C22 C13 C14 C15 177.1(4) . . . . ?
C22 C13 C14 C23 -4.0(4) . . . . ?
C23 C14 C15 C16 2.3(5) . . . . ?
C13 C14 C15 C16 -179.0(3) . . . . ?
C14 C15 C16 C17 -3.8(5) . . . . ?
C15 C16 C17 C24 1.1(5) . . . . ?
C15 C16 C17 Ge1 172.2(2) . . . . ?
O2 Ge1 C17 C16 169.3(2) . . . . ?
O1 Ge1 C17 C16 57.0(3) . . . . ?
C5 Ge1 C17 C16 -65.3(3) . . . . ?
O2 Ge1 C17 C24 -19.6(3) . . . . ?
O1 Ge1 C17 C24 -131.9(2) . . . . ?
C5 Ge1 C17 C24 105.8(3) . . . . ?
O2 P2 C18 C19 162.1(3) . . . . ?
C34 P2 C18 C19 43.0(3) . . . . ?
C31 P2 C18 C19 -81.0(3) . . . . ?
O2 P2 C18 C24 -28.3(3) . . . . ?
C34 P2 C18 C24 -147.4(3) . . . . ?
C31 P2 C18 C24 88.6(3) . . . . ?
C24 C18 C19 C20 -2.1(5) . . . . ?
P2 C18 C19 C20 167.9(3) . . . . ?
C18 C19 C20 C21 -1.9(6) . . . . ?
C19 C20 C21 C23 3.4(5) . . . . ?
C19 C20 C21 C22 -177.6(4) . . . . ?
C20 C21 C22 C13 178.1(4) . . . . ?
C23 C21 C22 C13 -2.8(4) . . . . ?
C14 C13 C22 C21 4.1(4) . . . . ?
C15 C14 C23 C24 1.9(5) . . . . ?
C13 C14 C23 C24 -177.1(3) . . . . ?
C15 C14 C23 C21 -178.6(3) . . . . ?
C13 C14 C23 C21 2.4(4) . . . . ?
C20 C21 C23 C24 -0.9(5) . . . . ?
C22 C21 C23 C24 179.8(3) . . . . ?
C20 C21 C23 C14 179.6(3) . . . . ?
C22 C21 C23 C14 0.3(4) . . . . ?
C14 C23 C24 C17 -4.5(5) . . . . ?
C21 C23 C24 C17 176.1(3) . . . . ?
C14 C23 C24 C18 176.5(3) . . . . ?
C21 C23 C24 C18 -3.0(5) . . . . ?
C16 C17 C24 C23 2.9(4) . . . . ?
Ge1 C17 C24 C23 -168.1(2) . . . . ?
C16 C17 C24 C18 -178.2(3) . . . . ?
Ge1 C17 C24 C18 10.8(4) . . . . ?
C19 C18 C24 C23 4.3(5) . . . . ?
P2 C18 C24 C23 -165.2(2) . . . . ?
C19 C18 C24 C17 -174.6(3) . . . . ?
P2 C18 C24 C17 15.9(5) . . . . ?
O1 P1 C25 C26 50.2(3) . . . . ?
C6 P1 C25 C26 -70.1(3) . . . . ?
C28 P1 C25 C26 167.0(2) . . . . ?
O1 P1 C25 C27 176.9(2) . . . . ?
C6 P1 C25 C27 56.6(3) . . . . ?
C28 P1 C25 C27 -66.3(3) . . . . ?
O1 P1 C28 C30 -66.6(3) . . . . ?
C6 P1 C28 C30 51.1(3) . . . . ?
C25 P1 C28 C30 176.5(3) . . . . ?
O1 P1 C28 C29 58.5(3) . . . . ?
C6 P1 C28 C29 176.3(3) . . . . ?
C25 P1 C28 C29 -58.4(3) . . . . ?
O2 P2 C31 C32 -172.3(3) . . . . ?
C18 P2 C31 C32 69.6(3) . . . . ?
C34 P2 C31 C32 -55.4(3) . . . . ?
O2 P2 C31 C33 63.1(3) . . . . ?
C18 P2 C31 C33 -54.9(3) . . . . ?
C34 P2 C31 C33 -179.9(3) . . . . ?
O2 P2 C34 C35 66.6(3) . . . . ?
C18 P2 C34 C35 -173.4(3) . . . . ?
C31 P2 C34 C35 -50.4(3) . . . . ?
O2 P2 C34 C36 -57.3(3) . . . . ?
C18 P2 C34 C36 62.7(3) . . . . ?
C31 P2 C34 C36 -174.3(3) . . . . ?
